data_4344261
loop_
_publ_author_name
'Turowsky, L.'
'Seppelt, K.'

_publ_section_title
;
 Polymeric xenon materials: (-Xe-O-Te F4-O-)n. Crystal structure of H F *
 H O-Te F4-O-Xe+ As F6-
;
_journal_name_full 'Inorganic Chemistry'
_journal_page_first 3126
_journal_page_last 3228
_journal_volume 29
_journal_year 1990
_chemical_formula_sum 'As F11 H2 O2 Te Xe'
_chemical_name_systematic '(H F) ((H O Te F4 O Xe) (As F6))'
_space_group_IT_number 2
_symmetry_space_group_name_Hall '-P 1'
_symmetry_space_group_name_H-M 'P -1'
_cell_angle_alpha 90.14
_cell_angle_beta 95.74
_cell_angle_gamma 99.67
_cell_formula_units_Z 2
_cell_length_a 5.0474
_cell_length_b 7.5893
_cell_length_c 13.8725
_cell_volume 521.126
_citation_journal_id_ASTM INOCAJ
_cod_data_source_file Turowsky_INOCAJ_1990_1520.cif
_cod_data_source_block H2As1F11O2Te1Xe1
_cod_original_cell_volume 521.1259
_cod_original_formula_sum 'H2 As1 F11 O2 Te1 Xe1'
_cod_database_code 4344261

loop_
_symmetry_equiv_pos_as_xyz
x,y,z
-x,-y,-z

loop_
_atom_site_label
_atom_site_type_symbol
_atom_site_fract_x
_atom_site_fract_y
_atom_site_fract_z
_atom_site_occupancy
_atom_site_U_iso_or_equiv
F5 F-1 -0.0232 0.104 0.4022 1 0.0
F9 F-1 0.277 0.4302 -0.1398 1 0.0
Xe1 Xe+2 0.1267 0.2631 0.1278 1 0.0
F4 F-1 0.5837 0.3929 0.337 1 0.0
F2 F-1 0.363 0.0748 0.3032 1 0.0
F11 F-1 0.1552 0.1704 -0.0402 1 0.0
As1 As+5 0.3961 0.2338 -0.1236 1 0.0
F8 F-1 0.1534 0.1344 -0.2145 1 0.0
F3 F-1 0.4698 0.1859 0.4823 1 0.0
Te1 Te+6 0.2785 0.2576 0.3751 1 0.0
F6 F-1 0.6156 0.3277 -0.0269 1 0.0
F1 F-1 0.0339 0.7251 0.3717 1 0.0
O2 O-2 0.1915 0.4408 0.4439 1 0.0
F10 F-1 0.499 0.0318 -0.1049 1 0.0
F7 F-1 0.6276 0.2954 -0.2037 1 0.0
O1 O-2 0.0737 0.3315 0.2601 1 0.0
